data_7228422
loop_
_publ_author_name
'Martinez-Casado, Francisco Javier Javier'
'Ramos Riesco, Miguel'
'Cheda, Jose A.'
'Redondo Y\'elamos, Mar\'ia Isabel'
'Garrido, Leoncio'
'Fernandez-Martinez, Alejandro'
'Garc\'ia-Barriocanal, Javier'
'da Silva, Ivan'
'Duran-Olivencia, Miguel A.'
'Poulain, Agnieszka'

_publ_section_title
;
 Lead(II) Soaps: Crystal Structures, Polymorphism, Solid and Liquid
 Mesophases
;
_journal_name_full 'Phys. Chem. Chem. Phys.'
_journal_paper_doi 10.1039/C7CP02351K
_journal_year 2017
_chemical_formula_moiety '(C20 H38 Pb1 O4)n'
_chemical_formula_sum 'C20 H38 O4 Pb'
_chemical_formula_weight 549.70
_chemical_name_common 'Lead(II) decanoate, polymorph A'
_chemical_name_systematic catena-poly[[(decanoato-O,O')lead(II)]-[mu]-decanoato-O,O':O:O']
_space_group_IT_number 2
_symmetry_cell_setting triclinic
_symmetry_space_group_name_Hall '-P 1'
_symmetry_space_group_name_H-M 'P -1'
_audit_update_record
;
2016-04-12 deposited with the CCDC.
2017-06-07 downloaded from the CCDC.
;
_cell_angle_alpha 88.630(11)
_cell_angle_beta 85.856(10)
_cell_angle_gamma 89.552(16)
_cell_formula_units_Z 2
_cell_length_a 4.8865(4)
_cell_length_b 7.2966(6)
_cell_length_c 30.7267(14)
_cell_measurement_reflns_used 4549
_cell_measurement_temperature 298
_cell_measurement_theta_max 60.0
_cell_measurement_theta_min 0.015
_cell_volume 1092.36(14)
_computing_structure_refinement FULLPROF
_diffrn_ambient_temperature 298
_diffrn_detector 'area detector'
_diffrn_detector_area_resol_mean 5.81
_diffrn_detector_type 'Pilatus 100K'
_diffrn_measurement_device_type 'Beamline I711/MAX IV Laboratory'
_diffrn_measurement_method '2\q scan'
_diffrn_radiation_monochromator Si(111)
_diffrn_radiation_wavelength 0.994100
_diffrn_source Synchrotron
_exptl_absorpt_coefficient_mu 4.76
_exptl_absorpt_correction_type cylinder
_exptl_absorpt_process_details muR=0.48
_exptl_crystal_colour colorless
_exptl_crystal_density_diffrn 1.671
_pd_block_diffractogram_id PbC10_22
_pd_instr_location ' ?'
_pd_meas_2theta_range_inc 0.008000
_pd_meas_2theta_range_max 73.99100
_pd_meas_2theta_range_min 0.01500
_pd_meas_number_of_points 9248
_pd_meas_scan_method cont
_pd_proc_2theta_range_inc 0.008000
_pd_proc_2theta_range_max 73.9957
_pd_proc_2theta_range_min 0.0197
_pd_proc_ls_background_function 'Interpolation of points'
_pd_proc_ls_pref_orient_corr ' ?'
_pd_proc_ls_profile_function Pseudo-Voigt
_pd_proc_ls_prof_R_factor 6.3646
_pd_proc_ls_prof_wR_expected 22.2045
_pd_proc_ls_prof_wR_factor 9.1302
_pd_proc_wavelength 0.994100
_pd_spec_mounting 'borosilicate capillary'
_pd_spec_mount_mode transmission
_pd_spec_shape cylinder
_refine_ls_goodness_of_fit_all 0.405
_refine_ls_number_parameters 101
_refine_ls_number_reflns 4549
_refine_ls_number_restraints 0
_refine_ls_R_I_factor 5.9696
_cod_data_source_file c7cp02351k2.cif
_cod_data_source_block PbC10_PolymorphA
_cod_depositor_comments
;
The following automatic conversions were performed:

'_symmetry_cell_setting' value 'Triclinic' changed to 'triclinic'
according to
/home/data/users/saulius/crontab/automatic-downloads/rss-feeds/RSC/lib/dictionaries/cif_core.dic
dictionary named 'cif_core.dic' version 2.4.2 from 2011-04-26.

Automatic conversion script
Id: cif_fix_values 4973 2017-02-22 13:04:09Z antanas 
;
_cod_database_code 7228422
_pd_proc_ls_prof_cr_factor 10.6518
_pd_proc_ls_prof_cwr_factor 13.2652
_pd_proc_ls_prof_cwr_expected 32.2606
_pd_proc_ls_prof_chi2 0.1691
_pd_proc_ls_prof_echi2 0.1643

loop_
_symmetry_equiv_pos_as_xyz
x,y,z
-x,-y,-z

loop_
_atom_site_label
_atom_site_fract_x
_atom_site_fract_y
_atom_site_fract_z
_atom_site_U_iso_or_equiv
_atom_site_occupancy
_atom_site_adp_type
_atom_site_type_symbol
Pb1 0.80487 0.24776 0.52435 0.03962 1.00000 Uani Pb
O1 0.84250 0.20920 0.60197 0.05587 1.00000 Uani O
O2 1.22250 0.27190 0.56265 0.05657 1.00000 Uani O
O3 0.83560 0.59870 0.53698 0.05956 1.00000 Uani O
O4 1.17240 0.10350 0.47157 0.05563 1.00000 Uani O
C1 1.09190 0.24820 0.59930 0.03839 1.00000 Uani C
C2 1.22990 0.27580 0.64050 0.04834 1.00000 Uani C
H2A 1.26950 0.40460 0.64260 0.05900 1.00000 Uiso H
H2B 1.40300 0.21040 0.63860 0.05900 1.00000 Uiso H
C3 1.06920 0.21440 0.68170 0.04763 1.00000 Uani C
H3A 1.04540 0.08320 0.68110 0.05700 1.00000 Uiso H
H3B 0.88930 0.27070 0.68240 0.05700 1.00000 Uiso H
C4 1.20150 0.26070 0.72330 0.04837 1.00000 Uani C
H4A 1.38200 0.20530 0.72250 0.05800 1.00000 Uiso H
H4B 1.22340 0.39190 0.72410 0.05800 1.00000 Uiso H
C5 1.03910 0.19650 0.76460 0.04802 1.00000 Uani C
H5A 1.02140 0.06480 0.76410 0.05800 1.00000 Uiso H
H5B 0.85690 0.24920 0.76490 0.05800 1.00000 Uiso H
C6 1.16730 0.24720 0.80650 0.04868 1.00000 Uani C
H6A 1.34860 0.19330 0.80630 0.05900 1.00000 Uiso H
H6B 1.18720 0.37880 0.80670 0.05900 1.00000 Uiso H
C7 1.00660 0.18660 0.84740 0.05662 1.00000 Uani C
H7A 0.98890 0.05490 0.84730 0.06800 1.00000 Uiso H
H7B 0.82440 0.23910 0.84740 0.06800 1.00000 Uiso H
C8 1.13020 0.23870 0.88920 0.05890 1.00000 Uani C
H8A 1.30920 0.18180 0.88970 0.07100 1.00000 Uiso H
H8B 1.15600 0.36990 0.88850 0.07100 1.00000 Uiso H
C9 0.96600 0.18670 0.93070 0.07632 1.00000 Uani C
H9D 0.94050 0.05560 0.93140 0.09200 1.00000 Uiso H
H9E 0.78750 0.24390 0.93020 0.09200 1.00000 Uiso H
C10 1.09200 0.23900 0.97190 0.10384 1.00000 Uani C
H10A 0.97580 0.20010 0.99670 0.15800 1.00000 Uiso H
H10B 1.11250 0.36940 0.97210 0.15800 1.00000 Uiso H
H10C 1.26800 0.18150 0.97300 0.15800 1.00000 Uiso H
C11 0.74920 0.75270 0.54990 0.04031 1.00000 Uani C
C12 0.56140 0.77030 0.59040 0.04429 1.00000 Uani C
H12A 0.40770 0.68900 0.58900 0.05400 1.00000 Uiso H
H12B 0.49120 0.89430 0.59220 0.05400 1.00000 Uiso H
C13 0.71410 0.72250 0.63080 0.04660 1.00000 Uani C
H13A 0.76100 0.59350 0.63040 0.05700 1.00000 Uiso H
H13B 0.88340 0.79010 0.62900 0.05700 1.00000 Uiso H
C14 0.55940 0.76180 0.67320 0.04172 1.00000 Uani C
H14A 0.38460 0.70100 0.67380 0.05100 1.00000 Uiso H
H14B 0.52270 0.89210 0.67410 0.05100 1.00000 Uiso H
C15 0.69290 0.70660 0.71390 0.04636 1.00000 Uani C
H15A 0.87100 0.76300 0.71290 0.05700 1.00000 Uiso H
H15B 0.72160 0.57540 0.71390 0.05700 1.00000 Uiso H
C16 0.53500 0.75640 0.75660 0.04867 1.00000 Uani C
H16A 0.51450 0.88810 0.75730 0.05900 1.00000 Uiso H
H16B 0.35350 0.70500 0.75690 0.05900 1.00000 Uiso H
C17 0.66510 0.69170 0.79720 0.04997 1.00000 Uani C
H17A 0.68430 0.55990 0.79650 0.06100 1.00000 Uiso H
H17B 0.84710 0.74220 0.79660 0.06100 1.00000 Uiso H
C18 0.51200 0.74140 0.83920 0.05291 1.00000 Uani C
H18A 0.32890 0.69280 0.83950 0.06400 1.00000 Uiso H
H18B 0.49560 0.87340 0.84000 0.06400 1.00000 Uiso H
C19 0.63900 0.67410 0.88030 0.06740 1.00000 Uani C
H19A 0.65890 0.54240 0.87940 0.08200 1.00000 Uiso H
H19B 0.82050 0.72500 0.88050 0.08200 1.00000 Uiso H
C20 0.47800 0.72260 0.92220 0.08265 1.00000 Uani C
H20A 0.57040 0.67530 0.94650 0.12400 1.00000 Uiso H
H20B 0.29910 0.67030 0.92270 0.12400 1.00000 Uiso H
H20C 0.46150 0.85290 0.92400 0.12400 1.00000 Uiso H

loop_
_atom_site_aniso_label
_atom_site_aniso_U_11
_atom_site_aniso_U_22
_atom_site_aniso_U_33
_atom_site_aniso_U_12
_atom_site_aniso_U_13
_atom_site_aniso_U_23
_atom_site_aniso_type_symbol
Pb1 0.04506 0.04097 0.03281 0.00155 -0.00227 -0.00408 Pb
O1 0.04556 0.08828 0.03376 -0.00693 0.00098 0.00204 O
O2 0.04260 0.09620 0.03091 0.00000 -0.00794 -0.00793 O
O3 0.08815 0.03868 0.05183 0.00000 0.01687 -0.00600 O
O4 0.08122 0.03669 0.04898 0.00198 0.02284 -0.00102 O
C1 0.03863 0.04564 0.03091 0.00297 0.00893 -0.00396 C
C2 0.04260 0.06248 0.03995 -0.00099 -0.00098 -0.00600 C
C3 0.03764 0.06149 0.04375 0.00099 0.00000 -0.00498 C
C4 0.04260 0.06448 0.03804 0.00099 -0.00499 -0.00294 C
C5 0.04358 0.06149 0.03899 -0.00099 -0.00499 -0.00498 C
C6 0.04853 0.05852 0.03899 -0.00198 -0.00499 -0.00204 C
C7 0.05646 0.07440 0.03899 -0.00198 -0.00499 -0.00691 C
C8 0.05349 0.08232 0.04090 -0.00297 -0.00393 -0.00498 C
C9 0.08320 0.09820 0.04755 -0.00297 -0.00393 -0.00102 C
C10 0.14461 0.12696 0.03995 -0.01587 0.00295 -0.00600 C
C11 0.04358 0.04264 0.03471 0.00099 -0.00499 -0.00793 C
C12 0.04358 0.05456 0.03471 -0.00099 0.00098 -0.00102 C
C13 0.03863 0.05553 0.04565 0.00495 0.00696 -0.00294 C
C14 0.05250 0.04364 0.02901 -0.00495 0.00098 -0.00102 C
C15 0.04160 0.05752 0.03995 0.00891 0.00393 -0.00102 C
C16 0.04754 0.05852 0.03995 0.00693 -0.00295 -0.00294 C
C17 0.04754 0.06149 0.04090 0.00495 0.00098 -0.00204 C
C18 0.05150 0.06348 0.04375 0.00495 0.00000 -0.00600 C
C19 0.06735 0.08728 0.04755 0.00396 0.00000 0.00793 C
C20 0.09707 0.10712 0.04375 -0.00693 -0.00893 -0.01494 C

loop_
_atom_type_symbol
_atom_type_scat_Cromer_Mann_a1
_atom_type_scat_Cromer_Mann_b1
_atom_type_scat_Cromer_Mann_a2
_atom_type_scat_Cromer_Mann_b2
_atom_type_scat_Cromer_Mann_a3
_atom_type_scat_Cromer_Mann_b3
_atom_type_scat_Cromer_Mann_a4
_atom_type_scat_Cromer_Mann_b4
_atom_type_scat_Cromer_Mann_c
_atom_type_scat_dispersion_real
_atom_type_scat_dispersion_imag
_atom_type_scat_source
pb 31.06170 0.69020 13.06370 2.35760 18.44200 8.61800 5.96960 47.25790 13.41180 -8.48100 4.23100 International_Tables_for_Crystallography_Vol.C(1991)_Tables_6.1.1.4_and_6.1.1.5
o 3.04850 13.27710 2.28680 5.70110 1.54630 0.32390 0.86700 32.90890 0.25080 0.00800 0.00600 International_Tables_for_Crystallography_Vol.C(1991)_Tables_6.1.1.4_and_6.1.1.5
c 2.31000 20.84390 1.02000 10.20750 1.58860 0.56870 0.86500 51.65120 0.21560 0.00200 0.00200 International_Tables_for_Crystallography_Vol.C(1991)_Tables_6.1.1.4_and_6.1.1.5
h 0.49300 10.51090 0.32291 26.12570 0.14019 3.14236 0.04081 57.79970 0.00304 0.00000 0.00000 International_Tables_for_Crystallography_Vol.C(1991)_Tables_6.1.1.4_and_6.1.1.5

loop_
_geom_angle_atom_site_label_1
_geom_angle_atom_site_label_2
_geom_angle_atom_site_label_3
_geom_angle
_geom_angle_site_symmetry_1
_geom_angle_site_symmetry_3
O1 Pb1 O2 53.55066 1_555 1_555
O1 Pb1 O3 86.26063 1_555 1_555
O1 Pb1 O3 129.18143 1_555 2_766
O1 Pb1 O4 119.01710 1_555 1_555
O1 Pb1 O4 81.54766 1_555 2_756
O2 Pb1 O3 77.28021 1_555 1_555
O2 Pb1 O3 77.05240 1_555 2_766
O2 Pb1 O4 76.75938 1_555 1_555
O2 Pb1 O4 91.48146 1_555 2_756
O3 Pb1 O3 70.46511 1_555 2_766
O3 Pb1 O4 117.56059 1_555 1_555
O3 Pb1 O4 166.87064 1_555 2_756
O3 Pb1 C1 79.30050 1_555 1_555
O3 Pb1 O4 48.76879 2_766 1_555
O3 Pb1 O4 113.99873 2_766 2_756
O3 Pb1 C1 103.00890 2_766 1_555
O4 Pb1 O4 65.26102 1_555 2_756
O4 Pb1 C1 99.29990 1_555 1_555
O4 Pb1 C1 87.60431 2_756 1_555
Pb1 O1 O2 63.76209 1_555 1_555
Pb1 O1 C1 93.26209 1_555 1_555
Pb1 O1 C2 126.47375 1_555 1_555
Pb1 O1 C3 159.39095 1_555 1_555
O2 O1 C2 63.40563 1_555 1_555
O2 O1 C3 95.92534 1_555 1_555
C1 O1 C3 66.28808 1_555 1_555
Pb1 O2 O1 62.68725 1_555 1_555
Pb1 O2 C1 91.87097 1_555 1_555
Pb1 O2 C2 123.94077 1_555 1_555
O1 O2 C2 61.91050 1_555 1_555
Pb1 O3 Pb1 109.53490 1_555 2_766
Pb1 O3 O4 163.62497 1_555 2_766
Pb1 O3 C11 155.47615 1_555 1_555
Pb1 O3 C12 126.18152 1_555 1_555
Pb1 O3 O4 62.21790 2_766 2_766
Pb1 O3 C11 92.53922 2_766 1_555
Pb1 O3 C12 124.07748 2_766 1_555
O4 O3 C12 62.65893 2_766 1_555
Pb1 O4 Pb1 114.73898 1_555 2_756
Pb1 O4 O3 69.01331 1_555 2_766
Pb1 O4 O4 57.31759 1_555 2_756
Pb1 O4 C11 98.98608 1_555 2_766
Pb1 O4 C12 131.40179 1_555 2_766
Pb1 O4 O3 175.74292 2_756 2_766
Pb1 O4 O4 57.42139 2_756 2_756
Pb1 O4 C11 145.63161 2_756 2_766
Pb1 O4 C12 112.61567 2_756 2_766
O3 O4 O4 126.29037 2_766 2_756
O3 O4 C12 63.32792 2_766 2_766
O4 O4 C11 155.48636 2_756 2_766
O4 O4 C12 165.92087 2_756 2_766
Pb1 C1 O1 60.07946 1_555 1_555
Pb1 C1 O2 61.15339 1_555 1_555
Pb1 C1 C2 171.71355 1_555 1_555
Pb1 C1 C3 146.82549 1_555 1_555
O1 C1 O2 120.94035 1_555 1_555
O1 C1 C2 118.58691 1_555 1_555
O1 C1 C3 86.84275 1_555 1_555
O2 C1 C2 120.39977 1_555 1_555
O2 C1 C3 152.00557 1_555 1_555
O1 C2 O2 54.68386 1_555 1_555
O1 C2 C3 88.27095 1_555 1_555
O1 C2 C4 120.63065 1_555 1_555
O2 C2 C3 141.86491 1_555 1_555
O2 C2 C4 174.88933 1_555 1_555
C1 C2 C3 115.36160 1_555 1_555
C1 C2 C4 148.18834 1_555 1_555
O1 C3 C2 58.81094 1_555 1_555
O1 C3 C4 167.73347 1_555 1_555
O1 C3 C5 152.83101 1_555 1_555
C1 C3 C4 146.26913 1_555 1_555
C1 C3 C5 177.24551 1_555 1_555
C2 C3 C4 114.27032 1_555 1_555
C2 C3 C5 147.29559 1_555 1_555
C2 C4 C5 146.43867 1_555 1_555
C2 C4 C6 179.32277 1_555 1_555
C3 C4 C5 113.79833 1_555 1_555
C3 C4 C6 146.94110 1_555 1_555
C3 C5 C6 147.13870 1_555 1_555
C3 C5 C7 178.66060 1_555 1_555
C4 C5 C6 113.98435 1_555 1_555
C4 C5 C7 146.39041 1_555 1_555
C4 C6 C7 147.20012 1_555 1_555
C4 C6 C8 179.12018 1_555 1_555
C5 C6 C7 114.35136 1_555 1_555
C5 C6 C8 147.25699 1_555 1_555
C5 C7 C8 147.97873 1_555 1_555
C5 C7 C9 178.14438 1_555 1_555
C6 C7 C8 114.74647 1_555 1_555
C6 C7 C9 146.63890 1_555 1_555
C6 C8 C9 147.99670 1_555 1_555
C6 C8 C10 178.54358 1_555 1_555
C7 C8 C9 115.70969 1_555 1_555
C7 C8 C10 148.27530 1_555 1_555
C7 C9 C10 147.36787 1_555 1_555
C8 C9 C10 115.02334 1_555 1_555
O3 C11 O4 119.04491 1_555 2_766
O3 C11 C12 121.51302 1_555 1_555
O3 C11 C13 104.70820 1_555 1_555
O4 C11 C12 119.42952 2_766 1_555
O4 C11 C13 124.62299 2_766 1_555
O3 C12 O4 54.01315 1_555 2_766
O3 C12 C13 99.44849 1_555 1_555
O3 C12 C14 129.97710 1_555 1_555
O4 C12 C13 116.91437 2_766 1_555
O4 C12 C14 139.24284 2_766 1_555
C11 C12 C13 110.37956 1_555 1_555
C11 C12 C14 141.99083 1_555 1_555
C11 C13 C14 148.68781 1_555 1_555
C11 C13 C15 177.02231 1_555 1_555
C12 C13 C14 114.87424 1_555 1_555
C12 C13 C15 146.34036 1_555 1_555
C12 C14 C15 149.87537 1_555 1_555
C12 C14 C16 177.50284 1_555 1_555
C13 C14 C15 117.00538 1_555 1_555
C13 C14 C16 149.46028 1_555 1_555
C13 C15 C16 146.98067 1_555 1_555
C13 C15 C17 179.26245 1_555 1_555
C14 C15 C16 115.60658 1_555 1_555
C14 C15 C17 147.85667 1_555 1_555
C14 C16 C17 146.73894 1_555 1_555
C14 C16 C18 178.40259 1_555 1_555
C15 C16 C17 114.92091 1_555 1_555
C15 C16 C18 147.23059 1_555 1_555
C15 C17 C18 147.89728 1_555 1_555
C15 C17 C19 179.51866 1_555 1_555
C16 C17 C18 115.13660 1_555 1_555
C16 C17 C19 147.61827 1_555 1_555
C16 C18 C19 148.08162 1_555 1_555
C16 C18 C20 178.64954 1_555 1_555
C17 C18 C19 115.53698 1_555 1_555
C17 C18 C20 148.13863 1_555 1_555
C17 C19 C20 146.51863 1_555 1_555
C18 C19 C20 114.55540 1_555 1_555

loop_
_geom_bond_atom_site_label_1
_geom_bond_atom_site_label_2
_geom_bond_distance
_geom_bond_site_symmetry_2
Pb1 O1 2.41489 1_555
Pb1 O2 2.43786 1_555
Pb1 O3 2.60618 1_555
Pb1 O3 2.71003 2_766
Pb1 O4 2.56799 1_555
Pb1 O4 2.56501 2_756
Pb1 C1 2.78174 1_555
O1 Pb1 2.41489 1_555
O1 O2 2.18623 1_555
O1 C1 1.25011 1_555
O1 C2 2.36370 1_555
O1 C3 2.76181 1_555
O2 Pb1 2.43786 1_555
O2 O1 2.18623 1_555
O2 C1 1.26250 1_555
O2 C2 2.39581 1_555
O3 Pb1 2.60618 1_555
O3 Pb1 2.71003 2_766
O3 O4 2.18290 2_766
O3 C11 1.26023 1_555
O3 C12 2.41069 1_555
O4 Pb1 2.56799 1_555
O4 Pb1 2.56501 2_756
O4 O3 2.18290 2_766
O4 O4 2.76781 2_756
O4 C11 1.27263 2_766
O4 C12 2.39639 2_766
C1 Pb1 2.78174 1_555
C1 O1 1.25011 1_555
C1 O2 1.26250 1_555
C1 C2 1.49518 1_555
C1 C3 2.53250 1_555
C2 O1 2.36370 1_555
C2 O2 2.39581 1_555
C2 C1 1.49518 1_555
C2 C3 1.50156 1_555
C2 C4 2.53772 1_555
C3 O1 2.76181 1_555
C3 C1 2.53250 1_555
C3 C2 1.50156 1_555
C3 C4 1.51968 1_555
C3 C5 2.54114 1_555
C4 C2 2.53772 1_555
C4 C3 1.51968 1_555
C4 C5 1.51375 1_555
C4 C6 2.54943 1_555
C5 C3 2.54114 1_555
C5 C4 1.51375 1_555
C5 C6 1.52636 1_555
C5 C7 2.53698 1_555
C6 C4 2.54943 1_555
C6 C5 1.52636 1_555
C6 C7 1.49257 1_555
C6 C8 2.53376 1_555
C7 C5 2.53698 1_555
C7 C6 1.49257 1_555
C7 C8 1.51590 1_555
C7 C9 2.55289 1_555
C8 C6 2.53376 1_555
C8 C7 1.51590 1_555
C8 C9 1.49919 1_555
C8 C10 2.53451 1_555
C9 C7 2.55289 1_555
C9 C8 1.49919 1_555
C9 C10 1.50556 1_555
C10 C8 2.53451 1_555
C10 C9 1.50556 1_555
C11 O3 1.26023 1_555
C11 O4 1.27263 2_766
C11 C12 1.49933 1_555
C11 C13 2.48393 1_555
C12 O3 2.41069 1_555
C12 O4 2.39639 2_766
C12 C11 1.49933 1_555
C12 C13 1.52593 1_555
C12 C14 2.54276 1_555
C13 C11 2.48393 1_555
C13 C12 1.52593 1_555
C13 C14 1.49102 1_555
C13 C15 2.54790 1_555
C14 C12 2.54276 1_555
C14 C13 1.49102 1_555
C14 C15 1.49714 1_555
C14 C16 2.55613 1_555
C15 C13 2.54790 1_555
C15 C14 1.49714 1_555
C15 C16 1.52345 1_555
C15 C17 2.55307 1_555
C16 C14 2.55613 1_555
C16 C15 1.52345 1_555
C16 C17 1.50501 1_555
C16 C18 2.53217 1_555
C17 C15 2.55307 1_555
C17 C16 1.50501 1_555
C17 C18 1.49507 1_555
C17 C19 2.54756 1_555
C18 C16 2.53217 1_555
C18 C17 1.49507 1_555
C18 C19 1.51656 1_555
C18 C20 2.54420 1_555
C19 C17 2.54756 1_555
C19 C18 1.51656 1_555
C19 C20 1.50756 1_555
C20 C18 2.54420 1_555
C20 C19 1.50756 1_555
